data_7107196
loop_
_publ_author_name
'H. Y. Vincent Ching'
'Damian P. Buck'
'Mohan Bhadbhade'
'J. Grant Collins'
'Louis M. Rendina'

_publ_section_title
;
 A Ternary Supramolecular System Containing a Boronated
 DNA-Metallointercalator, b-Cyclodextrin and the Hexanucleotide
 d(GTCGAC)<sub>2</sub>
;
_journal_name_full Chem.Commun.
_journal_page_first 880
_journal_paper_doi 10.1039/c1cc15552k
_journal_volume 48
_journal_year 2012
_chemical_absolute_configuration rm
_chemical_formula_sum 'C18 H29 B10 N O4'
_chemical_formula_weight 431.52
_chemical_name_systematic
;
?
;
_space_group_IT_number 19
_symmetry_cell_setting orthorhombic
_symmetry_space_group_name_Hall 'P 2ac 2ab'
_symmetry_space_group_name_H-M 'P 21 21 21'
_atom_sites_solution_hydrogens geom
_atom_sites_solution_primary direct
_atom_sites_solution_secondary difmap
_audit_creation_method SHELXL-97
_cell_angle_alpha 90.00
_cell_angle_beta 90.00
_cell_angle_gamma 90.00
_cell_formula_units_Z 4
_cell_length_a 6.5549(11)
_cell_length_b 11.7027(19)
_cell_length_c 31.294(5)
_cell_measurement_reflns_used 5573
_cell_measurement_temperature 150(2)
_cell_measurement_theta_max 25.79
_cell_measurement_theta_min 2.255
_cell_volume 2400.6(7)
_computing_cell_refinement
;
APEX2(Bruker, 2007, Bruker AXS Inc.,Madison, USA)
;
_computing_data_collection
;
APEX2(Bruker, 2007, Bruker AXS Inc., Madison, USA)
;
_computing_data_reduction
;
APEX2(Bruker, 2007, Bruker AXS Inc., Madison, USA)
;
_computing_molecular_graphics 'SHELXTL-Plus. Sheldrick, G. M. (2008)'
_computing_structure_refinement 'SHELXL-97. Sheldrick, G. M. (2008)'
_computing_structure_solution 'SHELXS-97. Sheldrick, G. M. (2008)'
_diffrn_ambient_temperature 150(2)
_diffrn_measured_fraction_theta_full 0.992
_diffrn_measured_fraction_theta_max 0.992
_diffrn_measurement_device_type 'Bruker kappa APEXII CCD Area Detector'
_diffrn_measurement_method '\f scans, and \w scans with \k offsets'
_diffrn_radiation_monochromator graphite
_diffrn_radiation_source 'fine-focus sealed tube'
_diffrn_radiation_type MoK\a
_diffrn_radiation_wavelength 0.71073
_diffrn_reflns_av_R_equivalents 0.0701
_diffrn_reflns_av_sigmaI/netI 0.0663
_diffrn_reflns_limit_h_max 7
_diffrn_reflns_limit_h_min -7
_diffrn_reflns_limit_k_max 13
_diffrn_reflns_limit_k_min -13
_diffrn_reflns_limit_l_max 16
_diffrn_reflns_limit_l_min -37
_diffrn_reflns_number 12750
_diffrn_reflns_theta_full 25.00
_diffrn_reflns_theta_max 25.00
_diffrn_reflns_theta_min 4.28
_exptl_absorpt_coefficient_mu 0.073
_exptl_absorpt_correction_T_max 0.9913
_exptl_absorpt_correction_T_min 0.9797
_exptl_absorpt_correction_type multi-scan
_exptl_absorpt_process_details '(SADABS; Sheldrick, 2003)'
_exptl_crystal_colour colourless
_exptl_crystal_density_diffrn 1.194
_exptl_crystal_density_method 'not measured'
_exptl_crystal_description 'thick needles'
_exptl_crystal_F_000 904
_exptl_crystal_size_max 0.28
_exptl_crystal_size_mid 0.13
_exptl_crystal_size_min 0.12
_refine_diff_density_max 0.167
_refine_diff_density_min -0.158
_refine_diff_density_rms 0.033
_refine_ls_abs_structure_details 'Flack H D (1983), Acta Cryst. A39, 876-881'
_refine_ls_abs_structure_Flack 0.5(9)
_refine_ls_extinction_method none
_refine_ls_goodness_of_fit_ref 1.027
_refine_ls_hydrogen_treatment mixed
_refine_ls_matrix_type full
_refine_ls_number_parameters 414
_refine_ls_number_reflns 4195
_refine_ls_number_restraints 0
_refine_ls_restrained_S_all 1.027
_refine_ls_R_factor_all 0.0469
_refine_ls_R_factor_gt 0.0394
_refine_ls_shift/su_max 0.000
_refine_ls_shift/su_mean 0.000
_refine_ls_structure_factor_coef Fsqd
_refine_ls_weighting_details 'calc w=1/[\s^2^(Fo^2^)+(0.0462P)^2^+0.0186P] where P=(Fo^2^+2Fc^2^)/3'
_refine_ls_weighting_scheme calc
_refine_ls_wR_factor_gt 0.0905
_refine_ls_wR_factor_ref 0.0943
_reflns_number_gt 3740
_reflns_number_total 4195
_reflns_threshold_expression >2sigma(I)
_cod_data_source_file c1cc15552k.txt
_cod_data_source_block syduni1only2
_cod_original_sg_symbol_H-M P2(1)2(1)2(1)
_cod_database_code 7107196

loop_
_symmetry_equiv_pos_as_xyz
'x, y, z'
'-x+1/2, -y, z+1/2'
'-x, y+1/2, -z+1/2'
'x+1/2, -y+1/2, -z'

loop_
_atom_site_label
_atom_site_type_symbol
_atom_site_fract_x
_atom_site_fract_y
_atom_site_fract_z
_atom_site_U_iso_or_equiv
_atom_site_adp_type
_atom_site_occupancy
_atom_site_symmetry_multiplicity
_atom_site_calc_flag
B1 B 0.5559(3) 0.39980(17) 0.13365(7) 0.0246(5) Uani 1 1 d
B2 B 0.8165(3) 0.36911(18) 0.11772(7) 0.0254(5) Uani 1 1 d
B3 B 0.8129(3) 0.32216(17) 0.06241(8) 0.0256(5) Uani 1 1 d
B4 B 0.5508(3) 0.32593(18) 0.04419(8) 0.0255(5) Uani 1 1 d
B5 B 0.3922(3) 0.37346(19) 0.08814(7) 0.0261(5) Uani 1 1 d
B6 B 0.4104(4) 0.27029(18) 0.13062(8) 0.0280(5) Uani 1 1 d
B7 B 0.6725(4) 0.26774(19) 0.14895(8) 0.0296(5) Uani 1 1 d
B8 B 0.8303(4) 0.21968(18) 0.10472(8) 0.0305(5) Uani 1 1 d
B9 B 0.6666(3) 0.19367(19) 0.05916(8) 0.0286(5) Uani 1 1 d
B10 B 0.4077(4) 0.22458(18) 0.07514(8) 0.0275(5) Uani 1 1 d
C1 C 0.7649(4) 0.87505(18) 0.20805(7) 0.0341(5) Uani 1 1 d
C2 C 0.5771(4) 0.93524(16) 0.19039(6) 0.0324(5) Uani 1 1 d
C4 C 0.6707(3) 0.78575(14) 0.14706(6) 0.0225(4) Uani 1 1 d
C5 C 0.8732(3) 0.84342(19) 0.13250(7) 0.0335(5) Uani 1 1 d
C6 C 0.7093(3) 0.74816(16) 0.19503(6) 0.0308(5) Uani 1 1 d
C7 C 0.5155(5) 0.7042(2) 0.21788(8) 0.0441(6) Uani 1 1 d
C8 C 0.8844(5) 0.6617(2) 0.20087(10) 0.0504(7) Uani 1 1 d
C9 C 0.8095(6) 0.9020(2) 0.25542(9) 0.0535(7) Uani 1 1 d
C10 C 0.5691(3) 0.69774(14) 0.11780(6) 0.0213(4) Uani 1 1 d
C11 C 0.6533(3) 0.55155(15) 0.06580(6) 0.0209(4) Uani 1 1 d
C12 C 0.8001(3) 0.57501(14) 0.02833(6) 0.0222(4) Uani 1 1 d
C13 C 0.7318(3) 0.56523(15) -0.01420(6) 0.0256(4) Uani 1 1 d
C14 C 0.8654(4) 0.59417(16) -0.04774(7) 0.0319(5) Uani 1 1 d
C15 C 1.1232(3) 0.63928(16) -0.00041(7) 0.0298(5) Uani 1 1 d
C16 C 1.0017(3) 0.61192(15) 0.03525(6) 0.0245(4) Uani 1 1 d
C17 C 0.6408(3) 0.42446(15) 0.08139(6) 0.0207(4) Uani 1 1 d
C18 C 0.5818(3) 0.17169(16) 0.11113(7) 0.0279(5) Uani 1 1 d
C19 C 0.9375(4) 0.9075(2) 0.17466(8) 0.0409(6) Uani 1 1 d
N1 N 1.0592(3) 0.63151(14) -0.04166(6) 0.0346(4) Uani 1 1 d
O1 O 0.4822(3) 1.01825(13) 0.20295(5) 0.0485(4) Uani 1 1 d
O3 O 0.3872(2) 0.68917(11) 0.11097(4) 0.0288(3) Uani 1 1 d
O4 O 0.71605(19) 0.62625(10) 0.10113(4) 0.0225(3) Uani 1 1 d
O5 O 0.5219(2) 0.88039(10) 0.15253(4) 0.0275(3) Uani 1 1 d
H4B H 0.519(3) 0.3534(18) 0.0097(7) 0.038(6) Uiso 1 1 d
H2B H 0.940(3) 0.4244(18) 0.1309(7) 0.035(6) Uiso 1 1 d
H1B H 0.521(3) 0.4709(17) 0.1548(6) 0.023(5) Uiso 1 1 d
H6B H 0.956(3) 0.1651(19) 0.1123(7) 0.039(6) Uiso 1 1 d
H5B H 0.268(3) 0.4342(18) 0.0820(6) 0.030(5) Uiso 1 1 d
H7B H 0.710(3) 0.2436(19) 0.1821(7) 0.040(6) Uiso 1 1 d
H8B H 0.286(3) 0.2495(19) 0.1514(7) 0.038(6) Uiso 1 1 d
H3B H 0.930(3) 0.3528(19) 0.0386(6) 0.034(6) Uiso 1 1 d
H10B H 0.290(3) 0.1738(18) 0.0620(7) 0.034(6) Uiso 1 1 d
H18 H 0.560(3) 0.094(2) 0.1211(6) 0.034(6) Uiso 1 1 d
H11 H 0.512(3) 0.5739(16) 0.0555(6) 0.024(5) Uiso 1 1 d
H13 H 0.583(3) 0.5415(18) -0.0220(6) 0.031(5) Uiso 1 1 d
H14 H 0.823(3) 0.5863(15) -0.0775(6) 0.017(5) Uiso 1 1 d
H16 H 1.056(3) 0.6229(18) 0.0639(7) 0.026(5) Uiso 1 1 d
H15 H 1.268(3) 0.6694(18) 0.0051(7) 0.037(6) Uiso 1 1 d
H9B H 0.689(3) 0.125(2) 0.0367(7) 0.040(6) Uiso 1 1 d
H51 H 0.979(4) 0.780(2) 0.1240(8) 0.050(7) Uiso 1 1 d
H52 H 0.846(4) 0.893(2) 0.1087(8) 0.046(7) Uiso 1 1 d
H191 H 0.940(3) 0.994(2) 0.1709(7) 0.031(5) Uiso 1 1 d
H192 H 1.061(4) 0.883(2) 0.1846(8) 0.054(8) Uiso 1 1 d
H91 H 0.693(5) 0.876(3) 0.2753(11) 0.087(11) Uiso 1 1 d
H93 H 0.841(4) 0.983(3) 0.2586(8) 0.061(8) Uiso 1 1 d
H92 H 0.935(5) 0.867(3) 0.2627(10) 0.074(10) Uiso 1 1 d
H71 H 0.472(4) 0.626(2) 0.2060(8) 0.053(7) Uiso 1 1 d
H72 H 0.540(4) 0.694(2) 0.2487(9) 0.060(8) Uiso 1 1 d
H73 H 0.393(5) 0.763(3) 0.2180(9) 0.081(10) Uiso 1 1 d
H82 H 0.836(4) 0.586(2) 0.1907(7) 0.043(7) Uiso 1 1 d
H81 H 1.018(4) 0.686(2) 0.1849(8) 0.052(8) Uiso 1 1 d
H83 H 0.908(4) 0.653(2) 0.2326(10) 0.059(8) Uiso 1 1 d

loop_
_atom_site_aniso_label
_atom_site_aniso_U_11
_atom_site_aniso_U_22
_atom_site_aniso_U_33
_atom_site_aniso_U_23
_atom_site_aniso_U_13
_atom_site_aniso_U_12
B1 0.0285(12) 0.0245(10) 0.0209(12) -0.0017(9) 0.0036(9) -0.0057(9)
B2 0.0233(11) 0.0268(10) 0.0262(12) 0.0028(9) -0.0034(9) -0.0029(9)
B3 0.0251(11) 0.0210(10) 0.0308(13) -0.0015(9) 0.0039(10) 0.0002(9)
B4 0.0269(11) 0.0224(10) 0.0272(13) -0.0023(9) -0.0005(9) -0.0050(9)
B5 0.0201(11) 0.0242(11) 0.0340(13) -0.0002(10) 0.0009(9) -0.0031(9)
B6 0.0273(12) 0.0259(10) 0.0308(13) 0.0002(10) 0.0060(10) -0.0052(9)
B7 0.0326(13) 0.0292(11) 0.0269(13) 0.0054(10) -0.0023(10) -0.0063(10)
B8 0.0239(12) 0.0242(11) 0.0434(15) 0.0075(10) -0.0005(10) -0.0002(9)
B9 0.0313(12) 0.0226(10) 0.0320(13) -0.0027(10) 0.0060(10) -0.0024(9)
B10 0.0275(12) 0.0231(11) 0.0318(13) -0.0026(9) -0.0001(10) -0.0059(9)
C1 0.0511(14) 0.0266(10) 0.0247(11) -0.0035(9) -0.0059(9) -0.0058(10)
C2 0.0546(14) 0.0188(9) 0.0238(11) -0.0025(8) 0.0055(9) -0.0023(9)
C4 0.0303(10) 0.0178(8) 0.0193(10) -0.0008(7) 0.0003(8) 0.0023(8)
C5 0.0335(12) 0.0335(11) 0.0334(13) -0.0069(10) 0.0007(10) -0.0072(9)
C6 0.0466(13) 0.0235(9) 0.0222(11) -0.0014(8) -0.0084(9) 0.0008(9)
C7 0.0760(19) 0.0312(12) 0.0252(13) 0.0030(10) 0.0086(12) -0.0092(12)
C8 0.0682(19) 0.0378(14) 0.0452(17) -0.0039(11) -0.0247(15) 0.0112(13)
C9 0.083(2) 0.0432(14) 0.0345(15) -0.0082(11) -0.0161(15) -0.0021(15)
C10 0.0269(11) 0.0188(8) 0.0181(10) 0.0029(7) 0.0032(8) 0.0000(8)
C11 0.0221(10) 0.0207(8) 0.0198(10) -0.0030(7) -0.0022(8) -0.0002(7)
C12 0.0287(10) 0.0117(8) 0.0261(11) 0.0011(7) 0.0021(8) 0.0012(7)
C13 0.0346(12) 0.0197(9) 0.0226(10) -0.0003(8) 0.0005(8) -0.0006(8)
C14 0.0465(13) 0.0260(10) 0.0234(12) 0.0004(8) 0.0030(9) -0.0012(9)
C15 0.0308(11) 0.0237(9) 0.0349(13) 0.0023(8) 0.0049(9) 0.0007(8)
C16 0.0271(10) 0.0196(8) 0.0269(11) 0.0001(8) -0.0001(8) 0.0017(8)
C17 0.0191(9) 0.0205(9) 0.0223(10) -0.0013(7) 0.0011(7) 0.0006(7)
C18 0.0283(11) 0.0215(9) 0.0340(12) 0.0036(8) 0.0025(9) -0.0025(8)
C19 0.0418(14) 0.0361(13) 0.0448(14) -0.0097(10) -0.0053(12) -0.0104(10)
N1 0.0424(10) 0.0273(8) 0.0343(10) 0.0038(8) 0.0099(8) 0.0012(8)
O1 0.0741(12) 0.0301(8) 0.0412(10) -0.0119(7) 0.0055(9) 0.0088(8)
O3 0.0249(7) 0.0287(7) 0.0328(8) -0.0043(6) -0.0006(6) 0.0015(6)
O4 0.0242(6) 0.0218(6) 0.0215(7) -0.0039(5) -0.0022(5) 0.0006(5)
O5 0.0389(8) 0.0194(6) 0.0240(7) -0.0027(5) -0.0005(6) 0.0052(6)

loop_
_atom_type_symbol
_atom_type_description
_atom_type_scat_dispersion_real
_atom_type_scat_dispersion_imag
_atom_type_scat_source
C C 0.0033 0.0016 'International Tables Vol C Tables 4.2.6.8 and 6.1.1.4'
H H 0.0000 0.0000 'International Tables Vol C Tables 4.2.6.8 and 6.1.1.4'
B B 0.0013 0.0007 'International Tables Vol C Tables 4.2.6.8 and 6.1.1.4'
N N 0.0061 0.0033 'International Tables Vol C Tables 4.2.6.8 and 6.1.1.4'
O O 0.0106 0.0060 'International Tables Vol C Tables 4.2.6.8 and 6.1.1.4'

loop_
_geom_angle_atom_site_label_1
_geom_angle_atom_site_label_2
_geom_angle_atom_site_label_3
_geom_angle
C17 B1 B7 104.85(15)
C17 B1 B6 105.00(14)
B7 B1 B6 60.76(12)
C17 B1 B5 58.77(12)
B7 B1 B5 108.47(15)
B6 B1 B5 59.93(12)
C17 B1 B2 58.48(11)
B7 B1 B2 60.03(12)
B6 B1 B2 108.58(15)
B5 B1 B2 107.95(15)
C17 B2 B8 104.30(15)
C17 B2 B7 104.60(15)
B8 B2 B7 60.60(13)
C17 B2 B1 58.93(11)
B8 B2 B1 107.57(15)
B7 B2 B1 59.27(12)
C17 B2 B3 58.81(11)
B8 B2 B3 59.38(12)
B7 B2 B3 108.09(15)
B1 B2 B3 108.02(15)
C17 B3 B9 104.42(14)
C17 B3 B8 104.39(16)
B9 B3 B8 60.82(13)
C17 B3 B4 58.54(11)
B9 B3 B4 59.54(12)
B8 B3 B4 108.04(16)
C17 B3 B2 58.51(11)
B9 B3 B2 108.41(16)
B8 B3 B2 59.80(13)
B4 B3 B2 107.75(15)
C17 B4 B9 104.73(15)
C17 B4 B10 104.70(16)
B9 B4 B10 60.54(13)
C17 B4 B3 58.95(11)
B9 B4 B3 59.54(12)
B10 B4 B3 108.03(16)
C17 B4 B5 58.91(11)
B9 B4 B5 108.11(17)
B10 B4 B5 59.58(12)
B3 B4 B5 108.23(16)
C17 B5 B10 104.57(15)
C17 B5 B6 104.87(15)
B10 B5 B6 60.77(13)
C17 B5 B1 58.96(12)
B10 B5 B1 108.10(16)
B6 B5 B1 59.58(12)
C17 B5 B4 58.55(11)
B10 B5 B4 59.77(12)
B6 B5 B4 108.47(15)
B1 B5 B4 108.04(15)
C18 B6 B1 103.78(15)
C18 B6 B5 103.37(15)
B1 B6 B5 60.48(12)
C18 B6 B7 58.82(12)
B1 B6 B7 59.52(12)
B5 B6 B7 107.92(15)
C18 B6 B10 58.04(12)
B1 B6 B10 107.73(15)
B5 B6 B10 59.41(12)
B7 B6 B10 107.87(16)
C18 B7 B1 103.32(16)
C18 B7 B2 103.64(16)
B1 B7 B2 60.70(12)
C18 B7 B6 58.01(12)
B1 B7 B6 59.72(12)
B2 B7 B6 108.30(16)
C18 B7 B8 58.38(12)
B1 B7 B8 107.87(16)
B2 B7 B8 59.54(12)
B6 B7 B8 107.69(16)
C18 B8 B3 104.04(16)
C18 B8 B2 103.97(15)
B3 B8 B2 60.82(12)
C18 B8 B9 58.66(13)
B3 B8 B9 59.49(13)
B2 B8 B9 108.17(16)
C18 B8 B7 58.51(12)
B3 B8 B7 108.64(15)
B2 B8 B7 59.86(12)
B9 B8 B7 108.33(16)
C18 B9 B3 104.07(16)
C18 B9 B4 103.75(16)
B3 B9 B4 60.92(12)
C18 B9 B10 57.99(12)
B3 B9 B10 108.67(15)
B4 B9 B10 59.97(12)
C18 B9 B8 58.50(13)
B3 B9 B8 59.69(13)
B4 B9 B8 108.23(15)
B10 B9 B8 107.78(16)
C18 B10 B5 103.83(16)
C18 B10 B4 104.17(15)
B5 B10 B4 60.65(12)
C18 B10 B9 59.03(13)
B5 B10 B9 108.12(15)
B4 B10 B9 59.48(12)
C18 B10 B6 58.22(12)
B5 B10 B6 59.82(12)
B4 B10 B6 108.42(15)
B9 B10 B6 108.33(16)
C2 C1 C9 114.0(2)
C2 C1 C6 98.90(15)
C9 C1 C6 118.88(19)
C2 C1 C19 103.11(17)
C9 C1 C19 116.6(2)
C6 C1 C19 102.66(17)
O1 C2 O5 120.5(2)
O1 C2 C1 131.7(2)
O5 C2 C1 107.76(16)
O5 C4 C10 106.58(14)
O5 C4 C5 105.66(14)
C10 C4 C5 119.18(15)
O5 C4 C6 101.69(14)
C10 C4 C6 116.71(14)
C5 C4 C6 105.14(16)
C4 C5 C19 100.92(16)
C8 C6 C7 109.8(2)
C8 C6 C1 114.47(19)
C7 C6 C1 112.48(18)
C8 C6 C4 114.44(19)
C7 C6 C4 113.52(18)
C1 C6 C4 91.16(14)
O3 C10 O4 124.66(16)
O3 C10 C4 125.98(16)
O4 C10 C4 109.32(15)
O4 C11 C12 106.95(14)
O4 C11 C17 110.20(14)
C12 C11 C17 115.99(14)
C16 C12 C13 117.95(18)
C16 C12 C11 121.61(16)
C13 C12 C11 120.37(17)
C14 C13 C12 119.14(19)
N1 C14 C13 123.7(2)
N1 C15 C16 124.24(19)
C12 C16 C15 118.62(18)
C11 C17 B4 115.97(15)
C11 C17 B2 121.40(15)
B4 C17 B2 114.45(14)
C11 C17 B5 114.22(14)
B4 C17 B5 62.54(12)
B2 C17 B5 114.21(14)
C11 C17 B3 120.68(15)
B4 C17 B3 62.52(12)
B2 C17 B3 62.67(12)
B5 C17 B3 114.13(14)
C11 C17 B1 117.61(14)
B4 C17 B1 114.04(14)
B2 C17 B1 62.59(12)
B5 C17 B1 62.27(12)
B3 C17 B1 114.16(14)
B10 C18 B6 63.74(13)
B10 C18 B8 115.53(16)
B6 C18 B8 115.89(15)
B10 C18 B7 116.15(16)
B6 C18 B7 63.17(13)
B8 C18 B7 63.11(13)
B10 C18 B9 62.98(13)
B6 C18 B9 116.16(16)
B8 C18 B9 62.84(13)
B7 C18 B9 115.60(15)
C5 C19 C1 104.28(17)
C14 N1 C15 116.31(17)
C10 O4 C11 116.78(14)
C2 O5 C4 105.72(14)

loop_
_geom_bond_atom_site_label_1
_geom_bond_atom_site_label_2
_geom_bond_distance
B1 C17 1.752(3)
B1 B7 1.789(3)
B1 B6 1.793(3)
B1 B5 1.810(3)
B1 B2 1.816(3)
B2 C17 1.743(3)
B2 B8 1.798(3)
B2 B7 1.804(3)
B2 B3 1.816(3)
B3 C17 1.749(3)
B3 B9 1.786(3)
B3 B8 1.790(3)
B3 B4 1.811(3)
B4 C17 1.741(3)
B4 B9 1.787(3)
B4 B10 1.795(3)
B4 B5 1.811(3)
B5 C17 1.748(3)
B5 B10 1.792(3)
B5 B6 1.800(3)
B6 C18 1.722(3)
B6 B7 1.812(3)
B6 B10 1.817(3)
B7 C18 1.737(3)
B7 B8 1.817(4)
B8 C18 1.735(3)
B8 B9 1.810(4)
B9 C18 1.738(3)
B9 B10 1.806(3)
B10 C18 1.719(3)
C1 C2 1.522(3)
C1 C9 1.544(3)
C1 C6 1.582(3)
C1 C19 1.587(3)
C2 O1 1.219(3)
C2 O5 1.395(2)
C4 O5 1.485(2)
C4 C10 1.530(3)
C4 C5 1.557(3)
C4 C6 1.585(3)
C5 C19 1.575(3)
C6 C8 1.541(3)
C6 C7 1.546(3)
C10 O3 1.215(2)
C10 O4 1.378(2)
C11 O4 1.468(2)
C11 C12 1.542(3)
C11 C17 1.567(2)
C12 C16 1.407(3)
C12 C13 1.409(3)
C13 C14 1.408(3)
C14 N1 1.357(3)
C15 N1 1.360(3)
C15 C16 1.408(3)
